data_2103210
loop_
_publ_author_name
'Marsh, Richard E.'
'Kapon, Moshe'
'Hu, Shengzhi'
'Herbstein, Frank H.'

_publ_section_title
;
 Some 60 new space-group corrections
;
_journal_issue 1
_journal_name_full 'Acta Crystallographica Section B'
_journal_page_first 62
_journal_page_last 77
_journal_paper_doi 10.1107/S0108768101017128
_journal_volume 58
_journal_year 2002
_chemical_formula_structural '[(C O)6 Fe2 (Se C H3)2]'
_chemical_formula_sum 'C8 H6 Fe2 O6 Se2'
_chemical_name_systematic '  ?  '
_space_group_IT_number 62
_symmetry_cell_setting orthorhombic
_symmetry_space_group_name_Hall '-P 2ac 2n'
_symmetry_space_group_name_H-M 'P n m a'
_cell_angle_alpha 90.00
_cell_angle_beta 90.00
_cell_angle_gamma 90.00
_cell_length_a 18.344
_cell_length_b 10.544
_cell_length_c 7.202
_cell_volume 1393.005
_cod_data_source_file bm0047.cif
_cod_data_source_block CSD_CIF_Table_49S
_cod_depositor_comments
;
The following automatic conversions were performed:
'_symmetry_cell_setting' value 'Orthorhombic' changed to 'orthorhombic'
according to '/home/saulius/struct/CIF-dictionaries/cif_core.dic'
dictionary named 'cif_core.dic' version 2.4.1 from 2010-06-29.

Automatic conversion script
Id: cif_fix_enum 1527 2010-12-29 10:47:43Z saulius 

The following automatic conversions were performed:

'_symmetry_cell_setting' value 'Orthorhombic' changed to
'orthorhombic' according to
/home/saulius/struct/CIF-dictionaries/cif_core.dic dictionary named
'cif_core.dic' version 2.4.1 from 2010-06-29.

Automatic conversion script
Id: cif_fix_values 1715 2011-07-08 13:25:40Z adriana 
;
_cod_original_sg_symbol_H-M 'Pnma   '
_cod_original_formula_sum '[(CO)6Fe2(?-SeCH3)2]'
_cod_database_code 2103210

loop_
_symmetry_equiv_pos_as_xyz
'x, y, z'
'-x+1/2, y+1/2, z+1/2'
'x, -y+1/2, z'
'-x+1/2, -y, z+1/2'
'-x, -y, -z'
'x-1/2, -y-1/2, -z-1/2'
'-x, y-1/2, -z'
'x-1/2, y, -z-1/2'

loop_
_atom_site_label
_atom_site_fract_x
_atom_site_fract_y
_atom_site_fract_z
Se1 .0776 .1092 .0936
Fe1 .0586 .25 .3476
Fe2 .1760 .25 .1547
O1 .096 .452 .614
O2 -.103 .25 .359
O4 .262 .056 .340
O5 .251 .25 -.205
C1 .078 .372 .516
C2 -.040 .25 .358
C4 .228 .124 .268
C5 .221 .25 -.072
C7 .097 -.066 .190

loop_
_atom_type_symbol
C
Se
Fe
O
